data_7007315
loop_
_publ_author_name
'Messerle, Barbara A.'
'Page, Michael J.'
'Turner, Peter'

_publ_section_title
;
 Rhodium(I) and iridium(I) complexes of pyrazolyl-N-heterocyclic
 carbene ligands.
;
_journal_issue 32
_journal_name_full 'Dalton transactions (Cambridge, England : 2003)'
_journal_page_first 3927
_journal_page_last 3933
_journal_paper_doi 10.1039/b603455a
_journal_year 2006
_chemical_formula_sum 'C40 H42 B N4 Rh'
_chemical_formula_weight 692.50
_chemical_name_systematic
;
?
;
_space_group_IT_number 14
_symmetry_cell_setting monoclinic
_symmetry_Int_Tables_number 14
_symmetry_space_group_name_Hall '-P 2yn'
_symmetry_space_group_name_H-M 'P 1 21/n 1'
_atom_sites_solution_hydrogens geom
_atom_sites_solution_primary direct
_atom_sites_solution_secondary difmap
_audit_creation_method SHELXL-97
_cell_angle_alpha 90.00
_cell_angle_beta 93.911(10)
_cell_angle_gamma 90.00
_cell_formula_units_Z 4
_cell_length_a 9.396(5)
_cell_length_b 19.599(11)
_cell_length_c 18.476(11)
_cell_measurement_reflns_used 945
_cell_measurement_temperature 150(2)
_cell_measurement_theta_max 26.37
_cell_measurement_theta_min 2.59
_cell_volume 3394(3)
_computing_cell_refinement 'SAINT (Bruker,1995)'
_computing_data_collection 'SMART (Bruker,1995)'
_computing_data_reduction 'SAINT and XPREP (Bruker 1995)'
_computing_molecular_graphics
;
teXsan for Windows (MSC, 1997)
xtal 3.6 (Hall,du Boulay, D.J. & Olthof-Hazekamp, R. 1999)
ORTEPII (Johnson,C.K., 1976).
WinGX (Farrugia, 1999)
;
_computing_structure_refinement 'SHELXL-97 (Sheldrick, 1997)'
_computing_structure_solution 'SIR97 (Altomare, et. al. 1997)'
_diffrn_ambient_temperature 150(2)
_diffrn_crystal_treatment
;
attached with Exxon Paratone N, to a short length
of fibre supported on a thin piece of copper wire
inserted in a copper mounting pin. The crystal was
quenched in a cold nitrogen gas stream from an
Oxford Cryosystems Cryostream.
;
_diffrn_measured_fraction_theta_full 1.000
_diffrn_measured_fraction_theta_max 0.965
_diffrn_measurement_device_type 'Bruker SMART 1000 CCD'
_diffrn_measurement_method \w
_diffrn_radiation_monochromator graphite
_diffrn_radiation_source 'sealed tube'
_diffrn_radiation_type MoK\a
_diffrn_radiation_wavelength 0.71073
_diffrn_reflns_av_R_equivalents 0.0612
_diffrn_reflns_av_sigmaI/netI 0.0522
_diffrn_reflns_limit_h_max 12
_diffrn_reflns_limit_h_min -12
_diffrn_reflns_limit_k_max 25
_diffrn_reflns_limit_k_min -25
_diffrn_reflns_limit_l_max 24
_diffrn_reflns_limit_l_min -23
_diffrn_reflns_number 33922
_diffrn_reflns_theta_full 25.00
_diffrn_reflns_theta_max 28.31
_diffrn_reflns_theta_min 1.52
_diffrn_standards_decay_% 0.25
_diffrn_standards_number 225
_exptl_absorpt_coefficient_mu 0.537
_exptl_absorpt_correction_type none
_exptl_crystal_colour yellow
_exptl_crystal_density_diffrn 1.355
_exptl_crystal_density_method 'not measured'
_exptl_crystal_description prism
_exptl_crystal_F_000 1440
_exptl_crystal_size_max 0.366
_exptl_crystal_size_mid 0.119
_exptl_crystal_size_min 0.078
_refine_diff_density_max 0.802
_refine_diff_density_min -0.488
_refine_diff_density_rms 0.067
_refine_ls_extinction_method none
_refine_ls_goodness_of_fit_ref 1.026
_refine_ls_hydrogen_treatment constr
_refine_ls_matrix_type full
_refine_ls_number_parameters 432
_refine_ls_number_reflns 8150
_refine_ls_number_restraints 0
_refine_ls_restrained_S_all 1.026
_refine_ls_R_factor_all 0.0522
_refine_ls_R_factor_gt 0.0324
_refine_ls_shift/su_max 0.001
_refine_ls_shift/su_mean 0.000
_refine_ls_structure_factor_coef Fsqd
_refine_ls_weighting_details 'calc w=1/[\s^2^(Fo^2^)+(0.03P)^2^] where P=(Fo^2^+2Fc^2^)/3'
_refine_ls_weighting_scheme calc
_refine_ls_wR_factor_gt 0.0696
_refine_ls_wR_factor_ref 0.0749
_reflns_number_gt 6019
_reflns_number_total 8150
_reflns_threshold_expression >2sigma(I)
_cod_data_source_file b603455a.txt
_cod_data_source_block bam25
_cod_original_sg_symbol_H-M 'P 21/n '
_cod_database_code 7007315

loop_
_symmetry_equiv_pos_as_xyz
'x, y, z'
'-x+1/2, y+1/2, -z+1/2'
'-x, -y, -z'
'x-1/2, -y-1/2, z-1/2'

loop_
_atom_site_label
_atom_site_type_symbol
_atom_site_fract_x
_atom_site_fract_y
_atom_site_fract_z
_atom_site_U_iso_or_equiv
_atom_site_adp_type
_atom_site_occupancy
_atom_site_symmetry_multiplicity
_atom_site_calc_flag
_atom_site_refinement_flags
_atom_site_disorder_assembly
_atom_site_disorder_group
Rh1 Rh -0.015841(18) 0.213007(8) 0.013428(9) 0.02477(6) Uani 1 1 d . . .
N1 N -0.15635(18) 0.16349(9) 0.15669(9) 0.0283(4) Uani 1 1 d . . .
N2 N -0.10590(17) 0.26856(8) 0.15191(9) 0.0241(4) Uani 1 1 d . . .
N3 N -0.14350(18) 0.34715(8) 0.05585(9) 0.0261(4) Uani 1 1 d . . .
N4 N -0.13531(19) 0.30295(8) -0.00049(9) 0.0268(4) Uani 1 1 d . . .
C1 C 0.1710(3) 0.15792(12) 0.04911(14) 0.0395(6) Uani 1 1 d . . .
H1 H 0.173(2) 0.1552(10) 0.0994(12) 0.026(6) Uiso 1 1 d . . .
C2 C 0.0796(3) 0.11357(13) 0.01145(15) 0.0450(6) Uani 1 1 d . . .
H2 H 0.024(3) 0.0856(13) 0.0414(14) 0.057(8) Uiso 1 1 d . . .
C3 C 0.0970(3) 0.08806(15) -0.06466(16) 0.0642(9) Uani 1 1 d . . .
H3A H 0.1998 0.0870 -0.0733 0.077 Uiso 1 1 calc R . .
H3B H 0.0603 0.0408 -0.0690 0.077 Uiso 1 1 calc R . .
C4 C 0.0201(3) 0.13161(17) -0.12204(16) 0.0772(11) Uani 1 1 d . . .
H4A H -0.0783 0.1141 -0.1312 0.093 Uiso 1 1 calc R . .
H4B H 0.0687 0.1271 -0.1677 0.093 Uiso 1 1 calc R . .
C5 C 0.0132(3) 0.20694(16) -0.10219(13) 0.0553(8) Uani 1 1 d . . .
H5 H -0.070(3) 0.2324(13) -0.1241(14) 0.056(8) Uiso 1 1 d . . .
C6 C 0.1227(3) 0.24449(16) -0.07140(14) 0.0491(7) Uani 1 1 d . . .
H6 H 0.107(3) 0.2938(13) -0.0724(14) 0.056(8) Uiso 1 1 d . . .
C7 C 0.2733(3) 0.21903(14) -0.05586(16) 0.0551(7) Uani 1 1 d . . .
H7A H 0.2926 0.1823 -0.0906 0.066 Uiso 1 1 calc R . .
H7B H 0.3409 0.2568 -0.0632 0.066 Uiso 1 1 calc R . .
C8 C 0.2985(3) 0.19221(15) 0.02031(15) 0.0521(7) Uani 1 1 d . . .
H8A H 0.3784 0.1592 0.0216 0.063 Uiso 1 1 calc R . .
H8B H 0.3278 0.2306 0.0528 0.063 Uiso 1 1 calc R . .
C9 C -0.0945(2) 0.20964(10) 0.11433(10) 0.0219(4) Uani 1 1 d . . .
C10 C -0.2047(2) 0.19333(12) 0.21808(12) 0.0332(5) Uani 1 1 d . . .
H10 H -0.2510 0.1708 0.2555 0.040 Uiso 1 1 calc R . .
C11 C -0.1741(2) 0.25976(12) 0.21499(11) 0.0297(5) Uani 1 1 d . . .
H11 H -0.1951 0.2939 0.2492 0.036 Uiso 1 1 calc R . .
C12 C -0.1685(3) 0.09042(11) 0.14232(13) 0.0428(6) Uani 1 1 d . . .
H12A H -0.1831 0.0828 0.0899 0.064 Uiso 1 1 calc R . .
H12B H -0.2498 0.0719 0.1665 0.064 Uiso 1 1 calc R . .
H12C H -0.0808 0.0675 0.1609 0.064 Uiso 1 1 calc R . .
C13 C -0.0604(2) 0.33312(10) 0.12283(11) 0.0257(5) Uani 1 1 d . . .
H13A H -0.0741 0.3701 0.1582 0.031 Uiso 1 1 calc R . .
H13B H 0.0421 0.3310 0.1138 0.031 Uiso 1 1 calc R . .
C14 C -0.2339(2) 0.39848(11) 0.03902(13) 0.0366(6) Uani 1 1 d . . .
H14 H -0.2572 0.4350 0.0699 0.044 Uiso 1 1 calc R . .
C15 C -0.2862(3) 0.38831(12) -0.03073(13) 0.0451(6) Uani 1 1 d . . .
H15 H -0.3523 0.4162 -0.0583 0.054 Uiso 1 1 calc R . .
C16 C -0.2229(2) 0.32886(11) -0.05310(12) 0.0358(6) Uani 1 1 d . . .
H16 H -0.2398 0.3091 -0.0999 0.043 Uiso 1 1 calc R . .
C17 C 0.16565(19) 0.46347(9) 0.17788(10) 0.0207(4) Uani 1 1 d . . .
C18 C 0.1246(2) 0.47086(11) 0.10421(11) 0.0275(5) Uani 1 1 d . . .
H18 H 0.0464 0.5000 0.0909 0.033 Uiso 1 1 calc R . .
C19 C 0.1915(2) 0.43802(11) 0.04956(12) 0.0321(5) Uani 1 1 d . . .
H19 H 0.1589 0.4450 0.0003 0.039 Uiso 1 1 calc R . .
C20 C 0.3054(2) 0.39511(11) 0.06645(12) 0.0303(5) Uani 1 1 d . . .
H20 H 0.3510 0.3719 0.0293 0.036 Uiso 1 1 calc R . .
C21 C 0.3518(2) 0.38654(11) 0.13828(12) 0.0300(5) Uani 1 1 d . . .
H21 H 0.4308 0.3576 0.1509 0.036 Uiso 1 1 calc R . .
C22 C 0.2834(2) 0.42009(10) 0.19209(11) 0.0261(5) Uani 1 1 d . . .
H22 H 0.3179 0.4134 0.2411 0.031 Uiso 1 1 calc R . .
C23 C 0.1514(2) 0.58120(10) 0.25170(10) 0.0225(4) Uani 1 1 d . . .
C24 C 0.2866(2) 0.59899(11) 0.23193(11) 0.0300(5) Uani 1 1 d . . .
H24 H 0.3462 0.5645 0.2142 0.036 Uiso 1 1 calc R . .
C25 C 0.3379(3) 0.66596(13) 0.23726(12) 0.0400(6) Uani 1 1 d . . .
H25 H 0.4309 0.6761 0.2231 0.048 Uiso 1 1 calc R . .
C26 C 0.2545(3) 0.71727(12) 0.26286(13) 0.0462(7) Uani 1 1 d . . .
H26 H 0.2885 0.7629 0.2655 0.055 Uiso 1 1 calc R . .
C27 C 0.1222(3) 0.70147(11) 0.28435(14) 0.0435(7) Uani 1 1 d . . .
H27 H 0.0638 0.7362 0.3027 0.052 Uiso 1 1 calc R . .
C28 C 0.0731(2) 0.63479(11) 0.27944(12) 0.0332(5) Uani 1 1 d . . .
H28 H -0.0184 0.6250 0.2958 0.040 Uiso 1 1 calc R . .
C29 C 0.1067(2) 0.46130(10) 0.31932(11) 0.0224(4) Uani 1 1 d . . .
C30 C 0.1351(2) 0.49295(11) 0.38640(12) 0.0325(5) Uani 1 1 d . . .
H30 H 0.1451 0.5412 0.3880 0.039 Uiso 1 1 calc R . .
C31 C 0.1493(3) 0.45640(13) 0.45106(12) 0.0429(6) Uani 1 1 d . . .
H31 H 0.1686 0.4800 0.4956 0.052 Uiso 1 1 calc R . .
C32 C 0.1359(2) 0.38662(12) 0.45135(12) 0.0388(6) Uani 1 1 d . . .
H32 H 0.1461 0.3618 0.4956 0.047 Uiso 1 1 calc R . .
C33 C 0.1072(2) 0.35304(11) 0.38610(12) 0.0309(5) Uani 1 1 d . . .
H33 H 0.0974 0.3048 0.3851 0.037 Uiso 1 1 calc R . .
C34 C 0.0928(2) 0.39002(10) 0.32230(11) 0.0254(5) Uani 1 1 d . . .
H34 H 0.0724 0.3660 0.2782 0.030 Uiso 1 1 calc R . .
C35 C -0.0862(2) 0.50968(9) 0.21701(10) 0.0202(4) Uani 1 1 d . . .
C36 C -0.1907(2) 0.46565(10) 0.24050(10) 0.0230(4) Uani 1 1 d . . .
H36 H -0.1632 0.4322 0.2759 0.028 Uiso 1 1 calc R . .
C37 C -0.3327(2) 0.46854(11) 0.21451(11) 0.0292(5) Uani 1 1 d . . .
H37 H -0.3992 0.4368 0.2315 0.035 Uiso 1 1 calc R . .
C38 C -0.3779(2) 0.51724(11) 0.16414(11) 0.0292(5) Uani 1 1 d . . .
H38 H -0.4749 0.5193 0.1460 0.035 Uiso 1 1 calc R . .
C39 C -0.2792(2) 0.56292(10) 0.14069(11) 0.0270(5) Uani 1 1 d . . .
H39 H -0.3087 0.5973 0.1067 0.032 Uiso 1 1 calc R . .
C40 C -0.1375(2) 0.55897(10) 0.16641(10) 0.0243(4) Uani 1 1 d . . .
H40 H -0.0720 0.5910 0.1491 0.029 Uiso 1 1 calc R . .
B1 B 0.0858(2) 0.50377(11) 0.24254(13) 0.0211(5) Uani 1 1 d . . .

loop_
_atom_site_aniso_label
_atom_site_aniso_U_11
_atom_site_aniso_U_22
_atom_site_aniso_U_33
_atom_site_aniso_U_23
_atom_site_aniso_U_13
_atom_site_aniso_U_12
Rh1 0.03212(10) 0.02240(9) 0.01935(9) -0.00171(7) -0.00140(6) 0.00442(7)
N1 0.0311(10) 0.0242(10) 0.0288(10) 0.0042(8) -0.0051(8) -0.0045(8)
N2 0.0282(9) 0.0240(9) 0.0198(9) -0.0002(7) -0.0003(7) -0.0030(7)
N3 0.0350(10) 0.0208(9) 0.0221(9) -0.0018(7) -0.0001(8) 0.0022(7)
N4 0.0353(10) 0.0239(10) 0.0208(9) -0.0004(7) -0.0010(8) 0.0027(7)
C1 0.0457(15) 0.0380(14) 0.0342(14) 0.0042(11) -0.0016(12) 0.0195(11)
C2 0.0613(18) 0.0250(13) 0.0503(16) -0.0026(12) 0.0153(14) 0.0114(12)
C3 0.078(2) 0.0469(17) 0.069(2) -0.0308(15) 0.0092(17) 0.0069(15)
C4 0.074(2) 0.110(3) 0.0460(18) -0.0508(19) -0.0142(16) 0.037(2)
C5 0.064(2) 0.082(2) 0.0190(12) -0.0032(13) 0.0010(12) 0.0356(18)
C6 0.0561(18) 0.0569(19) 0.0365(15) 0.0167(13) 0.0193(13) 0.0266(15)
C7 0.0464(16) 0.0586(19) 0.0629(19) 0.0069(15) 0.0221(14) 0.0104(13)
C8 0.0366(15) 0.0667(19) 0.0525(18) -0.0056(14) 0.0003(13) 0.0124(13)
C9 0.0244(10) 0.0201(10) 0.0209(10) 0.0020(8) -0.0017(8) -0.0006(8)
C10 0.0312(12) 0.0442(14) 0.0244(12) 0.0058(10) 0.0036(9) -0.0057(10)
C11 0.0316(12) 0.0368(13) 0.0208(11) -0.0007(9) 0.0027(9) -0.0004(10)
C12 0.0599(16) 0.0229(12) 0.0455(15) 0.0080(10) 0.0032(13) -0.0078(11)
C13 0.0338(12) 0.0197(10) 0.0234(11) -0.0012(8) 0.0001(9) -0.0035(9)
C14 0.0485(14) 0.0215(12) 0.0394(14) -0.0001(10) 0.0009(11) 0.0102(10)
C15 0.0597(17) 0.0323(14) 0.0411(15) 0.0044(11) -0.0118(13) 0.0159(12)
C16 0.0475(14) 0.0303(13) 0.0282(12) 0.0037(10) -0.0091(11) 0.0055(11)
C17 0.0196(10) 0.0172(10) 0.0254(10) 0.0009(8) 0.0023(8) -0.0050(8)
C18 0.0285(11) 0.0249(11) 0.0292(11) 0.0060(9) 0.0036(9) 0.0060(9)
C19 0.0387(13) 0.0340(13) 0.0241(11) 0.0033(9) 0.0052(10) 0.0051(10)
C20 0.0354(12) 0.0262(12) 0.0306(12) -0.0031(9) 0.0114(10) 0.0023(9)
C21 0.0251(11) 0.0264(12) 0.0388(13) -0.0003(10) 0.0049(10) 0.0050(9)
C22 0.0242(11) 0.0277(11) 0.0259(11) -0.0015(9) -0.0016(9) -0.0003(9)
C23 0.0259(11) 0.0221(11) 0.0186(10) 0.0034(8) -0.0062(8) -0.0013(8)
C24 0.0322(12) 0.0341(13) 0.0230(11) -0.0004(9) -0.0023(9) -0.0072(10)
C25 0.0426(14) 0.0479(16) 0.0277(12) 0.0113(11) -0.0099(11) -0.0259(12)
C26 0.0719(19) 0.0240(13) 0.0384(14) 0.0078(11) -0.0263(13) -0.0179(13)
C27 0.0559(17) 0.0221(13) 0.0495(16) -0.0051(10) -0.0194(13) 0.0011(11)
C28 0.0316(12) 0.0260(12) 0.0410(13) -0.0046(10) -0.0061(10) 0.0000(9)
C29 0.0186(10) 0.0226(11) 0.0258(11) 0.0001(8) -0.0001(8) -0.0004(8)
C30 0.0417(14) 0.0264(12) 0.0286(13) -0.0011(9) -0.0030(10) -0.0019(10)
C31 0.0615(17) 0.0437(15) 0.0225(12) 0.0007(10) -0.0055(11) -0.0063(12)
C32 0.0431(14) 0.0436(15) 0.0291(13) 0.0140(11) -0.0028(11) -0.0053(11)
C33 0.0275(11) 0.0274(12) 0.0373(13) 0.0097(10) -0.0011(10) -0.0012(9)
C34 0.0231(11) 0.0251(11) 0.0276(11) 0.0000(9) -0.0012(9) -0.0003(8)
C35 0.0230(10) 0.0189(10) 0.0187(10) -0.0058(8) 0.0003(8) 0.0022(8)
C36 0.0245(10) 0.0257(11) 0.0187(10) -0.0011(8) 0.0008(8) 0.0010(8)
C37 0.0236(11) 0.0397(13) 0.0246(11) -0.0007(10) 0.0040(9) -0.0036(9)
C38 0.0201(11) 0.0433(14) 0.0240(11) -0.0070(10) -0.0014(9) 0.0056(9)
C39 0.0318(12) 0.0286(12) 0.0201(10) -0.0024(9) -0.0015(9) 0.0113(9)
C40 0.0278(11) 0.0222(11) 0.0232(10) -0.0024(8) 0.0033(9) 0.0025(8)
B1 0.0212(12) 0.0181(11) 0.0238(13) -0.0005(9) -0.0005(10) -0.0016(9)

loop_
_atom_type_symbol
_atom_type_description
_atom_type_scat_dispersion_real
_atom_type_scat_dispersion_imag
_atom_type_scat_source
C C 0.0033 0.0016 'International Tables Vol C Tables 4.2.6.8 and 6.1.1.4'
H H 0.0000 0.0000 'International Tables Vol C Tables 4.2.6.8 and 6.1.1.4'
B B 0.0013 0.0007 'International Tables Vol C Tables 4.2.6.8 and 6.1.1.4'
N N 0.0061 0.0033 'International Tables Vol C Tables 4.2.6.8 and 6.1.1.4'
Rh Rh -1.1178 0.9187 'International Tables Vol C Tables 4.2.6.8 and 6.1.1.4'

loop_
_geom_angle_atom_site_label_1
_geom_angle_atom_site_label_2
_geom_angle_atom_site_label_3
_geom_angle
_geom_angle_site_symmetry_1
_geom_angle_site_symmetry_3
_geom_angle_publ_flag
C9 Rh1 N4 85.14(7) . . ?
C9 Rh1 C1 92.46(9) . . ?
N4 Rh1 C1 152.70(9) . . ?
C9 Rh1 C2 99.38(9) . . ?
N4 Rh1 C2 169.16(9) . . ?
C1 Rh1 C2 37.59(10) . . ?
C9 Rh1 C5 165.27(10) . . ?
N4 Rh1 C5 91.58(9) . . ?
C1 Rh1 C5 96.92(10) . . ?
C2 Rh1 C5 81.56(11) . . ?
C9 Rh1 C6 157.83(10) . . ?
N4 Rh1 C6 90.85(9) . . ?
C1 Rh1 C6 81.19(10) . . ?
C2 Rh1 C6 88.53(11) . . ?
C5 Rh1 C6 36.22(11) . . ?
C9 N1 C10 111.75(18) . . ?
C9 N1 C12 125.60(19) . . ?
C10 N1 C12 122.62(19) . . ?
C9 N2 C11 112.57(17) . . ?
C9 N2 C13 121.20(17) . . ?
C11 N2 C13 126.01(17) . . ?
C14 N3 N4 111.64(17) . . ?
C14 N3 C13 129.72(18) . . ?
N4 N3 C13 118.63(16) . . ?
C16 N4 N3 104.56(17) . . ?
C16 N4 Rh1 135.22(15) . . ?
N3 N4 Rh1 119.96(12) . . ?
C2 C1 C8 126.0(3) . . ?
C2 C1 Rh1 71.98(15) . . ?
C8 C1 Rh1 108.93(17) . . ?
C2 C1 H1 115.9(13) . . ?
C8 C1 H1 114.8(13) . . ?
Rh1 C1 H1 107.3(13) . . ?
C1 C2 C3 125.1(3) . . ?
C1 C2 Rh1 70.43(14) . . ?
C3 C2 Rh1 112.83(19) . . ?
C1 C2 H2 114.6(16) . . ?
C3 C2 H2 116.5(16) . . ?
Rh1 C2 H2 105.2(16) . . ?
C4 C3 C2 112.9(2) . . ?
C4 C3 H3A 109.0 . . ?
C2 C3 H3A 109.0 . . ?
C4 C3 H3B 109.0 . . ?
C2 C3 H3B 109.0 . . ?
H3A C3 H3B 107.8 . . ?
C3 C4 C5 113.9(2) . . ?
C3 C4 H4A 108.8 . . ?
C5 C4 H4A 108.8 . . ?
C3 C4 H4B 108.8 . . ?
C5 C4 H4B 108.8 . . ?
H4A C4 H4B 107.7 . . ?
C6 C5 C4 125.6(3) . . ?
C6 C5 Rh1 72.62(15) . . ?
C4 C5 Rh1 107.44(19) . . ?
C6 C5 H5 116.9(15) . . ?
C4 C5 H5 115.8(15) . . ?
Rh1 C5 H5 103.1(15) . . ?
C5 C6 C7 125.0(3) . . ?
C5 C6 Rh1 71.16(16) . . ?
C7 C6 Rh1 111.44(17) . . ?
C5 C6 H6 114.7(15) . . ?
C7 C6 H6 118.0(16) . . ?
Rh1 C6 H6 101.2(16) . . ?
C8 C7 C6 112.2(2) . . ?
C8 C7 H7A 109.2 . . ?
C6 C7 H7A 109.2 . . ?
C8 C7 H7B 109.2 . . ?
C6 C7 H7B 109.2 . . ?
H7A C7 H7B 107.9 . . ?
C1 C8 C7 114.1(2) . . ?
C1 C8 H8A 108.7 . . ?
C7 C8 H8A 108.7 . . ?
C1 C8 H8B 108.7 . . ?
C7 C8 H8B 108.7 . . ?
H8A C8 H8B 107.6 . . ?
N1 C9 N2 102.79(18) . . ?
N1 C9 Rh1 137.93(15) . . ?
N2 C9 Rh1 118.92(14) . . ?
C11 C10 N1 107.11(19) . . ?
C11 C10 H10 126.4 . . ?
N1 C10 H10 126.4 . . ?
C10 C11 N2 105.77(19) . . ?
C10 C11 H11 127.1 . . ?
N2 C11 H11 127.1 . . ?
N1 C12 H12A 109.5 . . ?
N1 C12 H12B 109.5 . . ?
H12A C12 H12B 109.5 . . ?
N1 C12 H12C 109.5 . . ?
H12A C12 H12C 109.5 . . ?
H12B C12 H12C 109.5 . . ?
N3 C13 N2 109.15(15) . . ?
N3 C13 H13A 109.8 . . ?
N2 C13 H13A 109.8 . . ?
N3 C13 H13B 109.8 . . ?
N2 C13 H13B 109.8 . . ?
H13A C13 H13B 108.3 . . ?
N3 C14 C15 107.0(2) . . ?
N3 C14 H14 126.5 . . ?
C15 C14 H14 126.5 . . ?
C14 C15 C16 105.7(2) . . ?
C14 C15 H15 127.1 . . ?
C16 C15 H15 127.1 . . ?
N4 C16 C15 111.1(2) . . ?
N4 C16 H16 124.4 . . ?
C15 C16 H16 124.4 . . ?
C18 C17 C22 113.97(18) . . ?
C18 C17 B1 123.05(17) . . ?
C22 C17 B1 122.96(17) . . ?
C19 C18 C17 123.6(2) . . ?
C19 C18 H18 118.2 . . ?
C17 C18 H18 118.2 . . ?
C20 C19 C18 120.1(2) . . ?
C20 C19 H19 119.9 . . ?
C18 C19 H19 119.9 . . ?
C21 C20 C19 118.8(2) . . ?
C21 C20 H20 120.6 . . ?
C19 C20 H20 120.6 . . ?
C20 C21 C22 120.1(2) . . ?
C20 C21 H21 120.0 . . ?
C22 C21 H21 120.0 . . ?
C21 C22 C17 123.41(19) . . ?
C21 C22 H22 118.3 . . ?
C17 C22 H22 118.3 . . ?
C24 C23 C28 114.86(19) . . ?
C24 C23 B1 123.23(19) . . ?
C28 C23 B1 121.91(19) . . ?
C23 C24 C25 122.2(2) . . ?
C23 C24 H24 118.9 . . ?
C25 C24 H24 118.9 . . ?
C26 C25 C24 120.5(2) . . ?
C26 C25 H25 119.8 . . ?
C24 C25 H25 119.8 . . ?
C27 C26 C25 119.0(2) . . ?
C27 C26 H26 120.5 . . ?
C25 C26 H26 120.5 . . ?
C26 C27 C28 120.0(2) . . ?
C26 C27 H27 120.0 . . ?
C28 C27 H27 120.0 . . ?
C27 C28 C23 123.4(2) . . ?
C27 C28 H28 118.3 . . ?
C23 C28 H28 118.3 . . ?
C30 C29 C34 114.84(19) . . ?
C30 C29 B1 123.04(18) . . ?
C34 C29 B1 122.09(17) . . ?
C31 C30 C29 122.4(2) . . ?
C31 C30 H30 118.8 . . ?
C29 C30 H30 118.8 . . ?
C32 C31 C30 120.8(2) . . ?
C32 C31 H31 119.6 . . ?
C30 C31 H31 119.6 . . ?
C31 C32 C33 118.9(2) . . ?
C31 C32 H32 120.6 . . ?
C33 C32 H32 120.6 . . ?
C34 C33 C32 119.7(2) . . ?
C34 C33 H33 120.2 . . ?
C32 C33 H33 120.2 . . ?
C33 C34 C29 123.4(2) . . ?
C33 C34 H34 118.3 . . ?
C29 C34 H34 118.3 . . ?
C36 C35 C40 114.48(18) . . ?
C36 C35 B1 124.08(17) . . ?
C40 C35 B1 121.39(18) . . ?
C37 C36 C35 123.09(19) . . ?
C37 C36 H36 118.5 . . ?
C35 C36 H36 118.5 . . ?
C38 C37 C36 120.4(2) . . ?
C38 C37 H37 119.8 . . ?
C36 C37 H37 119.8 . . ?
C39 C38 C37 118.58(19) . . ?
C39 C38 H38 120.7 . . ?
C37 C38 H38 120.7 . . ?
C38 C39 C40 120.45(19) . . ?
C38 C39 H39 119.8 . . ?
C40 C39 H39 119.8 . . ?
C39 C40 C35 122.98(19) . . ?
C39 C40 H40 118.5 . . ?
C35 C40 H40 118.5 . . ?
C23 B1 C29 110.91(16) . . ?
C23 B1 C17 109.27(17) . . ?
C29 B1 C17 110.35(16) . . ?
C23 B1 C35 108.47(15) . . ?
C29 B1 C35 109.74(17) . . ?
C17 B1 C35 108.03(15) . . ?

loop_
_geom_bond_atom_site_label_1
_geom_bond_atom_site_label_2
_geom_bond_distance
_geom_bond_site_symmetry_2
_geom_bond_publ_flag
Rh1 C9 2.053(2) . ?
Rh1 N4 2.0962(19) . ?
Rh1 C1 2.127(2) . ?
Rh1 C2 2.147(3) . ?
Rh1 C5 2.175(3) . ?
Rh1 C6 2.193(3) . ?
N1 C9 1.353(3) . ?
N1 C10 1.380(3) . ?
N1 C12 1.460(3) . ?
N2 C9 1.355(2) . ?
N2 C11 1.379(3) . ?
N2 C13 1.450(3) . ?
N3 C14 1.340(3) . ?
N3 N4 1.360(2) . ?
N3 C13 1.444(3) . ?
N4 C16 1.331(3) . ?
C1 C2 1.377(4) . ?
C1 C8 1.503(4) . ?
C1 H1 0.93(2) . ?
C2 C3 1.512(4) . ?
C2 H2 0.96(3) . ?
C3 C4 1.507(4) . ?
C3 H3A 0.9900 . ?
C3 H3B 0.9900 . ?
C4 C5 1.524(4) . ?
C4 H4A 0.9900 . ?
C4 H4B 0.9900 . ?
C5 C6 1.358(4) . ?
C5 H5 0.99(3) . ?
C6 C7 1.510(4) . ?
C6 H6 0.98(2) . ?
C7 C8 1.506(4) . ?
C7 H7A 0.9900 . ?
C7 H7B 0.9900 . ?
C8 H8A 0.9900 . ?
C8 H8B 0.9900 . ?
C10 C11 1.335(3) . ?
C10 H10 0.9500 . ?
C11 H11 0.9500 . ?
C12 H12A 0.9800 . ?
C12 H12B 0.9800 . ?
C12 H12C 0.9800 . ?
C13 H13A 0.9900 . ?
C13 H13B 0.9900 . ?
C14 C15 1.362(3) . ?
C14 H14 0.9500 . ?
C15 C16 1.384(3) . ?
C15 H15 0.9500 . ?
C16 H16 0.9500 . ?
C17 C18 1.397(3) . ?
C17 C22 1.406(3) . ?
C17 B1 1.654(3) . ?
C18 C19 1.384(3) . ?
C18 H18 0.9500 . ?
C19 C20 1.380(3) . ?
C19 H19 0.9500 . ?
C20 C21 1.379(3) . ?
C20 H20 0.9500 . ?
C21 C22 1.386(3) . ?
C21 H21 0.9500 . ?
C22 H22 0.9500 . ?
C23 C24 1.390(3) . ?
C23 C28 1.399(3) . ?
C23 B1 1.642(3) . ?
C24 C25 1.400(3) . ?
C24 H24 0.9500 . ?
C25 C26 1.378(4) . ?
C25 H25 0.9500 . ?
C26 C27 1.366(4) . ?
C26 H26 0.9500 . ?
C27 C28 1.387(3) . ?
C27 H27 0.9500 . ?
C28 H28 0.9500 . ?
C29 C30 1.395(3) . ?
C29 C34 1.404(3) . ?
C29 B1 1.645(3) . ?
C30 C31 1.392(3) . ?
C30 H30 0.9500 . ?
C31 C32 1.374(3) . ?
C31 H31 0.9500 . ?
C32 C33 1.384(3) . ?
C32 H32 0.9500 . ?
C33 C34 1.383(3) . ?
C33 H33 0.9500 . ?
C34 H34 0.9500 . ?
C35 C36 1.398(3) . ?
C35 C40 1.406(3) . ?
C35 B1 1.656(3) . ?
C36 C37 1.388(3) . ?
C36 H36 0.9500 . ?
C37 C38 1.380(3) . ?
C37 H37 0.9500 . ?
C38 C39 1.380(3) . ?
C38 H38 0.9500 . ?
C39 C40 1.385(3) . ?
C39 H39 0.9500 . ?
C40 H40 0.9500 . ?

loop_
_geom_torsion_atom_site_label_1
_geom_torsion_atom_site_label_2
_geom_torsion_atom_site_label_3
_geom_torsion_atom_site_label_4
_geom_torsion
_geom_torsion_site_symmetry_1
_geom_torsion_site_symmetry_2
_geom_torsion_site_symmetry_3
_geom_torsion_site_symmetry_4
_geom_torsion_publ_flag
C14 N3 N4 C16 0.5(2) . . . . ?
C13 N3 N4 C16 179.48(18) . . . . ?
C14 N3 N4 Rh1 -174.56(14) . . . . ?
C13 N3 N4 Rh1 4.4(2) . . . . ?
C9 Rh1 N4 C16 -134.6(2) . . . . ?
C1 Rh1 N4 C16 139.5(2) . . . . ?
C2 Rh1 N4 C16 -19.3(6) . . . . ?
C5 Rh1 N4 C16 31.0(2) . . . . ?
C6 Rh1 N4 C16 67.3(2) . . . . ?
C9 Rh1 N4 N3 38.59(15) . . . . ?
C1 Rh1 N4 N3 -47.4(3) . . . . ?
C2 Rh1 N4 N3 153.8(5) . . . . ?
C5 Rh1 N4 N3 -155.79(17) . . . . ?
C6 Rh1 N4 N3 -119.57(17) . . . . ?
C9 Rh1 C1 C2 102.21(17) . . . . ?
N4 Rh1 C1 C2 -173.60(17) . . . . ?
C5 Rh1 C1 C2 -66.41(18) . . . . ?
C6 Rh1 C1 C2 -99.14(18) . . . . ?
C9 Rh1 C1 C8 -134.92(18) . . . . ?
N4 Rh1 C1 C8 -50.7(3) . . . . ?
C2 Rh1 C1 C8 122.9(3) . . . . ?
C5 Rh1 C1 C8 56.5(2) . . . . ?
C6 Rh1 C1 C8 23.72(19) . . . . ?
C8 C1 C2 C3 4.0(4) . . . . ?
Rh1 C1 C2 C3 104.7(3) . . . . ?
C8 C1 C2 Rh1 -100.7(2) . . . . ?
C9 Rh1 C2 C1 -81.77(17) . . . . ?
N4 Rh1 C2 C1 164.2(4) . . . . ?
C5 Rh1 C2 C1 113.12(18) . . . . ?
C6 Rh1 C2 C1 77.41(18) . . . . ?
C9 Rh1 C2 C3 157.4(2) . . . . ?
N4 Rh1 C2 C3 43.4(6) . . . . ?
C1 Rh1 C2 C3 -120.9(3) . . . . ?
C5 Rh1 C2 C3 -7.7(2) . . . . ?
C6 Rh1 C2 C3 -43.4(2) . . . . ?
C1 C2 C3 C4 -92.0(3) . . . . ?
Rh1 C2 C3 C4 -10.5(3) . . . . ?
C2 C3 C4 C5 32.3(4) . . . . ?
C3 C4 C5 C6 43.7(4) . . . . ?
C3 C4 C5 Rh1 -37.1(3) . . . . ?
C9 Rh1 C5 C6 166.1(3) . . . . ?
N4 Rh1 C5 C6 89.28(17) . . . . ?
C1 Rh1 C5 C6 -64.73(18) . . . . ?
C2 Rh1 C5 C6 -99.14(18) . . . . ?
C9 Rh1 C5 C4 -71.1(4) . . . . ?
N4 Rh1 C5 C4 -147.9(2) . . . . ?
C1 Rh1 C5 C4 58.0(2) . . . . ?
C2 Rh1 C5 C4 23.6(2) . . . . ?
C6 Rh1 C5 C4 122.8(3) . . . . ?
C4 C5 C6 C7 4.1(4) . . . . ?
Rh1 C5 C6 C7 103.4(2) . . . . ?
C4 C5 C6 Rh1 -99.3(3) . . . . ?
C9 Rh1 C6 C5 -170.7(2) . . . . ?
N4 Rh1 C6 C5 -91.51(17) . . . . ?
C1 Rh1 C6 C5 114.71(18) . . . . ?
C2 Rh1 C6 C5 77.67(18) . . . . ?
C9 Rh1 C6 C7 68.1(3) . . . . ?
N4 Rh1 C6 C7 147.3(2) . . . . ?
C1 Rh1 C6 C7 -6.5(2) . . . . ?
C2 Rh1 C6 C7 -43.5(2) . . . . ?
C5 Rh1 C6 C7 -121.2(3) . . . . ?
C5 C6 C7 C8 -93.9(3) . . . . ?
Rh1 C6 C7 C8 -12.4(3) . . . . ?
C2 C1 C8 C7 42.3(4) . . . . ?
Rh1 C1 C8 C7 -38.8(3) . . . . ?
C6 C7 C8 C1 34.1(3) . . . . ?
C10 N1 C9 N2 0.3(2) . . . . ?
C12 N1 C9 N2 -177.87(18) . . . . ?
C10 N1 C9 Rh1 -172.26(16) . . . . ?
C12 N1 C9 Rh1 9.6(3) . . . . ?
C11 N2 C9 N1 -0.8(2) . . . . ?
C13 N2 C9 N1 -175.81(16) . . . . ?
C11 N2 C9 Rh1 173.50(13) . . . . ?
C13 N2 C9 Rh1 -1.5(2) . . . . ?
N4 Rh1 C9 N1 132.2(2) . . . . ?
C1 Rh1 C9 N1 -75.0(2) . . . . ?
C2 Rh1 C9 N1 -37.9(2) . . . . ?
C5 Rh1 C9 N1 54.6(5) . . . . ?
C6 Rh1 C9 N1 -147.5(2) . . . . ?
N4 Rh1 C9 N2 -39.51(15) . . . . ?
C1 Rh1 C9 N2 113.24(16) . . . . ?
C2 Rh1 C9 N2 150.42(16) . . . . ?
C5 Rh1 C9 N2 -117.1(4) . . . . ?
C6 Rh1 C9 N2 40.7(3) . . . . ?
C9 N1 C10 C11 0.3(2) . . . . ?
C12 N1 C10 C11 178.54(19) . . . . ?
N1 C10 C11 N2 -0.8(2) . . . . ?
C9 N2 C11 C10 1.0(2) . . . . ?
C13 N2 C11 C10 175.72(18) . . . . ?
C14 N3 C13 N2 117.3(2) . . . . ?
N4 N3 C13 N2 -61.5(2) . . . . ?
C9 N2 C13 N3 61.1(2) . . . . ?
C11 N2 C13 N3 -113.1(2) . . . . ?
N4 N3 C14 C15 -0.6(3) . . . . ?
C13 N3 C14 C15 -179.4(2) . . . . ?
N3 C14 C15 C16 0.4(3) . . . . ?
N3 N4 C16 C15 -0.2(3) . . . . ?
Rh1 N4 C16 C15 173.68(17) . . . . ?
C14 C15 C16 N4 -0.1(3) . . . . ?
C22 C17 C18 C19 0.9(3) . . . . ?
B1 C17 C18 C19 179.28(19) . . . . ?
C17 C18 C19 C20 0.0(3) . . . . ?
C18 C19 C20 C21 -0.9(3) . . . . ?
C19 C20 C21 C22 0.7(3) . . . . ?
C20 C21 C22 C17 0.3(3) . . . . ?
C18 C17 C22 C21 -1.0(3) . . . . ?
B1 C17 C22 C21 -179.44(19) . . . . ?
C28 C23 C24 C25 -2.0(3) . . . . ?
B1 C23 C24 C25 177.14(18) . . . . ?
C23 C24 C25 C26 0.1(3) . . . . ?
C24 C25 C26 C27 1.3(3) . . . . ?
C25 C26 C27 C28 -0.7(3) . . . . ?
C26 C27 C28 C23 -1.4(4) . . . . ?
C24 C23 C28 C27 2.7(3) . . . . ?
B1 C23 C28 C27 -176.5(2) . . . . ?
C34 C29 C30 C31 0.4(3) . . . . ?
B1 C29 C30 C31 178.5(2) . . . . ?
C29 C30 C31 C32 0.1(4) . . . . ?
C30 C31 C32 C33 -0.3(4) . . . . ?
C31 C32 C33 C34 0.0(3) . . . . ?
C32 C33 C34 C29 0.4(3) . . . . ?
C30 C29 C34 C33 -0.6(3) . . . . ?
B1 C29 C34 C33 -178.79(19) . . . . ?
C40 C35 C36 C37 2.0(3) . . . . ?
B1 C35 C36 C37 -175.33(19) . . . . ?
C35 C36 C37 C38 -1.3(3) . . . . ?
C36 C37 C38 C39 -0.3(3) . . . . ?
C37 C38 C39 C40 1.1(3) . . . . ?
C38 C39 C40 C35 -0.3(3) . . . . ?
C36 C35 C40 C39 -1.2(3) . . . . ?
B1 C35 C40 C39 176.21(18) . . . . ?
C24 C23 B1 C29 97.4(2) . . . . ?
C28 C23 B1 C29 -83.5(2) . . . . ?
C24 C23 B1 C17 -24.5(2) . . . . ?
C28 C23 B1 C17 154.64(18) . . . . ?
C24 C23 B1 C35 -142.03(19) . . . . ?
C28 C23 B1 C35 37.1(2) . . . . ?
C30 C29 B1 C23 18.0(3) . . . . ?
C34 C29 B1 C23 -163.97(18) . . . . ?
C30 C29 B1 C17 139.2(2) . . . . ?
C34 C29 B1 C17 -42.7(2) . . . . ?
C30 C29 B1 C35 -101.8(2) . . . . ?
C34 C29 B1 C35 76.2(2) . . . . ?
C18 C17 B1 C23 -82.8(2) . . . . ?
C22 C17 B1 C23 95.4(2) . . . . ?
C18 C17 B1 C29 154.96(18) . . . . ?
C22 C17 B1 C29 -26.8(2) . . . . ?
C18 C17 B1 C35 35.0(2) . . . . ?
C22 C17 B1 C35 -146.74(18) . . . . ?
C36 C35 B1 C23 -142.99(19) . . . . ?
C40 C35 B1 C23 39.8(2) . . . . ?
C36 C35 B1 C29 -21.7(3) . . . . ?
C40 C35 B1 C29 161.12(17) . . . . ?
C36 C35 B1 C17 98.7(2) . . . . ?
C40 C35 B1 C17 -78.5(2) . . . . ?
